data_7019042
loop_
_publ_author_name
'Caballo, Jorge'
'Gonz\'alez-Moreiras, Mariano'
'Mena, Miguel'
'P\'erez-Redondo, Adri\'an'
'Y\'elamos, Carlos'

_publ_section_title
;
 Electrophilic attack on trinuclear titanium imido-nitrido systems
;
_journal_issue 20
_journal_name_full 'Dalton Transactions'
_journal_page_first 6069
_journal_paper_doi 10.1039/c2dt30486d
_journal_volume 41
_journal_year 2012
_chemical_compound_source 'synthesis as described'
_chemical_formula_moiety 'C32 H51 F3 N4 O3 S1 Ti3'
_chemical_formula_sum 'C32 H51 F3 N4 O3 S Ti3'
_chemical_formula_weight 772.53
_chemical_name_systematic
;
?
;
_space_group_IT_number 14
_symmetry_cell_setting monoclinic
_symmetry_Int_Tables_number 14
_symmetry_space_group_name_Hall '-P 2ybc'
_symmetry_space_group_name_H-M 'P 1 21/c 1'
_atom_sites_solution_hydrogens geom
_atom_sites_solution_primary direct
_atom_sites_solution_secondary difmap
_audit_conform_dict_location ftp://ftp.iucr.org/pub/cif_core.dic
_audit_conform_dict_name cif_core.dic
_audit_conform_dict_version 2.3
_audit_creation_date 2012-03-16T11:05:04-00:00
_audit_creation_method 'WinGX routine CIF_UPDATE'
_cell_angle_alpha 90
_cell_angle_beta 115.155(10)
_cell_angle_gamma 90
_cell_formula_units_Z 4
_cell_length_a 17.020(2)
_cell_length_b 13.6459(10)
_cell_length_c 17.195(2)
_cell_measurement_reflns_used 118
_cell_measurement_temperature 200(2)
_cell_measurement_theta_max 21
_cell_measurement_theta_min 2
_cell_measurement_wavelength 0.71073
_cell_volume 3614.8(7)
_computing_cell_refinement 'Dirax/lsq (Duisenberg & Schreurs, 1989-2000)'
_computing_data_collection 'Collect (Bruker AXS BV, 1997-2004)'
_computing_data_reduction 'EvalCCD (Duisenberg & Schreurs 1990-2000)'
_computing_molecular_graphics 'Ortep-3 for Windows (Farrugia, 1997)'
_computing_publication_material 'WinGX publication routines (Farrugia, 1999)'
_computing_structure_refinement 'SHELXL-97 (Sheldrick, 1997)'
_computing_structure_solution 'SHELXS-86 (Sheldrick, 1986)'
_diffrn_ambient_temperature 200(2)
_diffrn_detector 'CCD plate'
_diffrn_detector_area_resol_mean 9
_diffrn_measured_fraction_theta_full 0.999
_diffrn_measured_fraction_theta_max 0.999
_diffrn_measurement_device '95mm CCD camera on \k-goniostat'
_diffrn_measurement_device_type KappaCCD
_diffrn_measurement_method 'CCD rotation images, thick slices'
_diffrn_orient_matrix_type X=UH
_diffrn_orient_matrix_UB_11 0.01
_diffrn_orient_matrix_UB_12 0
_diffrn_orient_matrix_UB_13 0
_diffrn_orient_matrix_UB_21 0
_diffrn_orient_matrix_UB_22 0.01
_diffrn_orient_matrix_UB_23 0
_diffrn_orient_matrix_UB_31 0
_diffrn_orient_matrix_UB_32 0
_diffrn_orient_matrix_UB_33 0.01
_diffrn_radiation_monochromator graphite
_diffrn_radiation_probe x-ray
_diffrn_radiation_type MoK\a
_diffrn_radiation_wavelength 0.71073
_diffrn_reflns_av_R_equivalents 0.0605
_diffrn_reflns_av_unetI/netI 0.0816
_diffrn_reflns_limit_h_max 20
_diffrn_reflns_limit_h_min -22
_diffrn_reflns_limit_k_max 17
_diffrn_reflns_limit_k_min -17
_diffrn_reflns_limit_l_max 22
_diffrn_reflns_limit_l_min 0
_diffrn_reflns_number 78766
_diffrn_reflns_reduction_process
;
Scaled and merged with SORTAV
R.H. Blessing, (1987) Cryst. Rev. 1, 3-58
R.H. Blessing, (1989) J. Appl. Cryst. 22, 396-397
;
_diffrn_reflns_theta_full 27.5
_diffrn_reflns_theta_max 27.5
_diffrn_reflns_theta_min 3.01
_diffrn_source 'Enraf Nonius FR590'
_exptl_absorpt_coefficient_mu 0.757
_exptl_absorpt_correction_T_max 0.969
_exptl_absorpt_correction_T_min 0.853
_exptl_absorpt_correction_type multi-scan
_exptl_absorpt_process_details
;
R.H. Blessing, Acta Cryst. (1995), A51, 33-38
;
_exptl_crystal_colour orange
_exptl_crystal_density_diffrn 1.42
_exptl_crystal_density_method 'not measured'
_exptl_crystal_description prism
_exptl_crystal_F_000 1616
_exptl_crystal_size_max 0.2
_exptl_crystal_size_mid 0.15
_exptl_crystal_size_min 0.13
_refine_diff_density_max 0.66
_refine_diff_density_min -0.511
_refine_diff_density_rms 0.091
_refine_ls_extinction_method none
_refine_ls_goodness_of_fit_ref 1.062
_refine_ls_hydrogen_treatment mixed
_refine_ls_matrix_type full
_refine_ls_number_parameters 480
_refine_ls_number_reflns 8300
_refine_ls_number_restraints 36
_refine_ls_restrained_S_all 1.06
_refine_ls_R_factor_all 0.1142
_refine_ls_R_factor_gt 0.0605
_refine_ls_shift/su_max 0.017
_refine_ls_shift/su_mean 0
_refine_ls_structure_factor_coef Fsqd
_refine_ls_weighting_details 'calc w=1/[\s^2^(Fo^2^)+(0.0927P)^2^+1.1753P] where P=(Fo^2^+2Fc^2^)/3'
_refine_ls_weighting_scheme calc
_refine_ls_wR_factor_gt 0.1547
_refine_ls_wR_factor_ref 0.181
_reflns_number_gt 4958
_reflns_number_total 8300
_reflns_threshold_expression >2sigma(I)
_cod_data_source_file c2dt30486d.txt
_cod_data_source_block 3
_cod_original_sg_symbol_H-M 'P 21/c'
_cod_database_code 7019042

loop_
_space_group_symop_operation_xyz
'x, y, z'
'-x, y+1/2, -z+1/2'
'-x, -y, -z'
'x, -y-1/2, z-1/2'

loop_
_atom_site_label
_atom_site_type_symbol
_atom_site_fract_x
_atom_site_fract_y
_atom_site_fract_z
_atom_site_U_iso_or_equiv
_atom_site_adp_type
_atom_site_occupancy
_atom_site_symmetry_multiplicity
_atom_site_calc_flag
_atom_site_refinement_flags
_atom_site_disorder_assembly
_atom_site_disorder_group
C1 C 0.1667(3) 0.8195(3) 0.2657(3) 0.0574(12) Uani 1 1 d . . .
H1A H 0.1783 0.8291 0.3261 0.086 Uiso 1 1 calc R . .
H1B H 0.1905 0.7563 0.2591 0.086 Uiso 1 1 calc R . .
H1C H 0.1039 0.8204 0.2302 0.086 Uiso 1 1 calc R . .
C11 C 0.3325(4) 1.1224(5) 0.0193(5) 0.089(2) Uani 1 1 d . . .
C12 C 0.2618(6) 1.0790(4) -0.0479(4) 0.087(2) Uani 1 1 d . . .
C13 C 0.1867(3) 1.1270(3) -0.0557(3) 0.0513(11) Uani 1 1 d . . .
C14 C 0.2114(2) 1.2025(3) 0.0049(2) 0.0373(8) Uani 1 1 d . . .
C15 C 0.3024(3) 1.1985(4) 0.0515(3) 0.0605(14) Uani 1 1 d . . .
C16 C 0.4277(5) 1.1017(8) 0.0441(8) 0.221(7) Uani 1 1 d . . .
H16A H 0.4473 1.1402 0.0077 0.331 Uiso 1 1 calc R . .
H16B H 0.4355 1.0317 0.0364 0.331 Uiso 1 1 calc R . .
H16C H 0.4618 1.1196 0.1044 0.331 Uiso 1 1 calc R . .
C17 C 0.2632(9) 0.9941(5) -0.1047(5) 0.209(7) Uani 1 1 d . . .
H17A H 0.318 0.9584 -0.0766 0.313 Uiso 1 1 calc R . .
H17B H 0.2577 1.0196 -0.1601 0.313 Uiso 1 1 calc R . .
H17C H 0.2147 0.9498 -0.1142 0.313 Uiso 1 1 calc R . .
C18 C 0.0950(4) 1.1090(5) -0.1183(3) 0.114(3) Uani 1 1 d . . .
H18A H 0.0581 1.105 -0.0876 0.171 Uiso 1 1 calc R . .
H18B H 0.0916 1.0472 -0.1486 0.171 Uiso 1 1 calc R . .
H18C H 0.0752 1.1628 -0.1599 0.171 Uiso 1 1 calc R . .
C19 C 0.1511(4) 1.2795(4) 0.0099(4) 0.0725(15) Uani 1 1 d . . .
H19A H 0.1239 1.3138 -0.0453 0.109 Uiso 1 1 calc R . .
H19B H 0.1839 1.3264 0.0553 0.109 Uiso 1 1 calc R . .
H19C H 0.1062 1.2486 0.023 0.109 Uiso 1 1 calc R . .
C20 C 0.3570(4) 1.2705(5) 0.1202(4) 0.121(3) Uani 1 1 d . . .
H20A H 0.3753 1.3241 0.0938 0.182 Uiso 1 1 calc R . .
H20B H 0.4083 1.2369 0.1625 0.182 Uiso 1 1 calc R . .
H20C H 0.3227 1.297 0.149 0.182 Uiso 1 1 calc R . .
C21 C 0.3747(3) 0.7324(3) 0.2563(3) 0.0492(11) Uani 1 1 d . A .
C22 C 0.3951(4) 0.8017(5) 0.3175(3) 0.0711(17) Uani 1 1 d . A .
C23 C 0.4358(3) 0.8776(4) 0.2984(4) 0.0769(19) Uani 1 1 d . A .
C24 C 0.4423(3) 0.8537(4) 0.2215(4) 0.0682(17) Uani 1 1 d . A .
C25 C 0.4020(3) 0.7624(3) 0.1943(2) 0.0479(11) Uani 1 1 d . A .
C26 C 0.3348(4) 0.6353(5) 0.2581(6) 0.128(3) Uani 1 1 d . . .
H26A H 0.3787 0.5924 0.2999 0.192 Uiso 1 1 calc R . .
H26B H 0.3128 0.6052 0.2009 0.192 Uiso 1 1 calc R . .
H26C H 0.2868 0.6445 0.2745 0.192 Uiso 1 1 calc R . .
C27 C 0.3836(5) 0.7931(8) 0.3994(4) 0.177(5) Uani 1 1 d . . .
H27A H 0.4174 0.8443 0.4396 0.265 Uiso 1 1 calc R . .
H27B H 0.4038 0.7286 0.4252 0.265 Uiso 1 1 calc R . .
H27C H 0.3221 0.8008 0.3866 0.265 Uiso 1 1 calc R . .
C28 C 0.4757(5) 0.9674(5) 0.3514(7) 0.208(7) Uani 1 1 d . . .
H28A H 0.4367 0.9932 0.3751 0.312 Uiso 1 1 calc R . .
H28B H 0.4848 1.0173 0.3151 0.312 Uiso 1 1 calc R . .
H28C H 0.5315 0.9501 0.3985 0.312 Uiso 1 1 calc R . .
C29 C 0.4869(4) 0.9102(7) 0.1786(7) 0.187(6) Uani 1 1 d . . .
H29A H 0.5491 0.9139 0.2164 0.28 Uiso 1 1 calc R . .
H29B H 0.4627 0.9766 0.1662 0.28 Uiso 1 1 calc R . .
H29C H 0.4784 0.8777 0.1248 0.28 Uiso 1 1 calc R . .
C30 C 0.3937(4) 0.7076(6) 0.1155(4) 0.120(3) Uani 1 1 d . . .
H30A H 0.4448 0.666 0.1296 0.18 Uiso 1 1 calc R . .
H30B H 0.3894 0.7544 0.0706 0.18 Uiso 1 1 calc R . .
H30C H 0.3414 0.6668 0.0949 0.18 Uiso 1 1 calc R . .
C31 C 0.1331(3) 1.0648(3) 0.3200(2) 0.0433(9) Uani 1 1 d . . .
C32 C 0.2224(2) 1.0673(3) 0.3715(2) 0.0419(9) Uani 1 1 d . . .
C33 C 0.2582(3) 1.1450(3) 0.3457(3) 0.0509(11) Uani 1 1 d . . .
C34 C 0.1897(4) 1.1935(3) 0.2774(3) 0.0579(12) Uani 1 1 d . . .
C35 C 0.1120(3) 1.1410(3) 0.2618(2) 0.0499(11) Uani 1 1 d . . .
C36 C 0.0684(3) 0.9955(4) 0.3319(3) 0.0672(14) Uani 1 1 d . . .
H36A H 0.0363 1.031 0.3587 0.101 Uiso 1 1 calc R . .
H36B H 0.0998 0.9406 0.3687 0.101 Uiso 1 1 calc R . .
H36C H 0.0276 0.9704 0.2758 0.101 Uiso 1 1 calc R . .
C37 C 0.2692(3) 1.0018(4) 0.4486(3) 0.0588(12) Uani 1 1 d . . .
H37A H 0.3312 1 0.462 0.088 Uiso 1 1 calc R . .
H37B H 0.2452 0.9353 0.4356 0.088 Uiso 1 1 calc R . .
H37C H 0.2614 1.0275 0.4981 0.088 Uiso 1 1 calc R . .
C38 C 0.3508(3) 1.1795(4) 0.3857(4) 0.0785(17) Uani 1 1 d . . .
H38A H 0.3568 1.2337 0.4252 0.118 Uiso 1 1 calc R . .
H38B H 0.3673 1.2019 0.3405 0.118 Uiso 1 1 calc R . .
H38C H 0.3887 1.1253 0.4173 0.118 Uiso 1 1 calc R . .
C39 C 0.1997(6) 1.2859(4) 0.2353(4) 0.108(3) Uani 1 1 d . . .
H39A H 0.148 1.2958 0.1812 0.162 Uiso 1 1 calc R . .
H39B H 0.251 1.2807 0.2234 0.162 Uiso 1 1 calc R . .
H39C H 0.2066 1.3416 0.2736 0.162 Uiso 1 1 calc R . .
C40 C 0.0212(3) 1.1701(5) 0.1978(3) 0.0828(19) Uani 1 1 d . . .
H40A H -0.0073 1.1138 0.1613 0.124 Uiso 1 1 calc R . .
H40B H 0.025 1.224 0.1619 0.124 Uiso 1 1 calc R . .
H40C H -0.0126 1.1912 0.2288 0.124 Uiso 1 1 calc R . .
N1 N 0.30153(18) 1.0293(2) 0.20202(18) 0.0322(7) Uani 1 1 d . A .
N12 N 0.26094(19) 0.9196(2) 0.06779(19) 0.0351(7) Uani 1 1 d . A .
H12 H 0.2546 0.8861 0.0218 0.042 Uiso 1 1 calc R . .
N13 N 0.1322(2) 1.0541(3) 0.09768(19) 0.0346(7) Uani 1 1 d . . .
N23 N 0.2077(2) 0.8986(2) 0.23830(18) 0.0371(7) Uani 1 1 d . A .
Ti1 Ti 0.24887(4) 1.05047(5) 0.08344(4) 0.03199(18) Uani 1 1 d . A .
Ti2 Ti 0.29280(4) 0.87745(5) 0.18783(4) 0.03109(18) Uani 1 1 d . . .
Ti3 Ti 0.20684(4) 1.03421(5) 0.22993(4) 0.03405(19) Uani 1 1 d . A .
C2 C 0.0876(4) 0.6327(4) 0.0516(5) 0.053(3) Uani 0.907(3) 1 d PD A 1
F1 F 0.0685(2) 0.6344(2) 0.1184(2) 0.0794(10) Uani 0.907(3) 1 d PD A 1
F2 F 0.1438(3) 0.5611(2) 0.0630(3) 0.0674(11) Uani 0.907(3) 1 d PD A 1
F3 F 0.0163(2) 0.6134(3) -0.0191(3) 0.0681(11) Uani 0.907(3) 1 d PD A 1
S1 S 0.13349(7) 0.75077(8) 0.04011(6) 0.0368(3) Uani 0.907(3) 1 d PD A 1
O2 O 0.1547(2) 0.7362(2) -0.03089(18) 0.0478(8) Uani 0.907(3) 1 d PD A 1
O3 O 0.0663(4) 0.8209(3) 0.0283(4) 0.0510(16) Uani 0.907(3) 1 d PD A 1
O1 O 0.2087(2) 0.7558(3) 0.1228(3) 0.0347(11) Uani 0.907(3) 1 d PD A 1
C2' C 0.094(2) 0.640(2) 0.0415(19) 0.05(3) Uiso 0.093(3) 1 d PD A 2
F1' F 0.114(2) 0.649(3) -0.0247(19) 0.102(12) Uiso 0.093(3) 1 d PD A 2
F2' F 0.142(3) 0.567(3) 0.093(2) 0.069(17) Uiso 0.093(3) 1 d PD A 2
F3' F 0.0121(19) 0.609(2) 0.0127(18) 0.041(9) Uiso 0.093(3) 1 d PD A 2
S1' S 0.1057(7) 0.7506(8) 0.1023(8) 0.052(4) Uani 0.093(3) 1 d PD A 2
O2' O 0.082(2) 0.727(2) 0.1693(16) 0.063(10) Uiso 0.093(3) 1 d PD A 2
O3' O 0.060(3) 0.825(2) 0.043(2) 0.024(11) Uiso 0.093(3) 1 d PD A 2
O1' O 0.205(2) 0.768(4) 0.139(3) 0.037(15) Uiso 0.093(3) 1 d PD A 2
H13B H 0.099(2) 1.107(3) 0.079(2) 0.036(11) Uiso 1 1 d . . .
H13A H 0.105(3) 1.000(4) 0.065(3) 0.072(16) Uiso 1 1 d . . .

loop_
_atom_site_aniso_label
_atom_site_aniso_U_11
_atom_site_aniso_U_22
_atom_site_aniso_U_33
_atom_site_aniso_U_23
_atom_site_aniso_U_13
_atom_site_aniso_U_12
C1 0.070(3) 0.055(3) 0.061(3) 0.005(2) 0.041(2) 0.001(2)
C11 0.073(4) 0.102(5) 0.127(5) 0.089(4) 0.077(4) 0.052(4)
C12 0.178(7) 0.052(3) 0.081(4) 0.033(3) 0.104(5) 0.046(4)
C13 0.079(3) 0.038(2) 0.034(2) 0.0076(17) 0.021(2) 0.000(2)
C14 0.039(2) 0.037(2) 0.0372(19) 0.0082(16) 0.0171(17) 0.0007(17)
C15 0.045(2) 0.073(3) 0.049(2) 0.025(2) 0.006(2) -0.022(2)
C16 0.108(6) 0.272(12) 0.352(14) 0.272(12) 0.165(8) 0.131(7)
C17 0.52(2) 0.074(5) 0.146(7) 0.050(5) 0.245(11) 0.121(8)
C18 0.130(6) 0.096(5) 0.053(3) 0.020(3) -0.023(3) -0.064(4)
C19 0.101(4) 0.046(3) 0.098(4) 0.026(3) 0.068(3) 0.024(3)
C20 0.108(5) 0.132(6) 0.071(4) 0.024(4) -0.011(4) -0.085(5)
C21 0.039(2) 0.047(2) 0.059(3) 0.022(2) 0.019(2) 0.0078(19)
C22 0.072(3) 0.097(4) 0.032(2) 0.010(3) 0.010(2) 0.049(3)
C23 0.047(3) 0.052(3) 0.085(4) -0.022(3) -0.018(3) 0.019(2)
C24 0.026(2) 0.068(3) 0.106(4) 0.055(3) 0.024(2) 0.011(2)
C25 0.042(2) 0.059(3) 0.040(2) 0.0026(19) 0.0150(19) 0.021(2)
C26 0.066(4) 0.079(4) 0.218(9) 0.094(5) 0.039(5) 0.012(3)
C27 0.165(7) 0.326(14) 0.043(3) 0.048(5) 0.048(4) 0.171(9)
C28 0.097(5) 0.081(5) 0.257(11) -0.091(6) -0.107(6) 0.037(4)
C29 0.057(4) 0.206(10) 0.304(13) 0.203(10) 0.083(6) 0.054(5)
C30 0.108(5) 0.171(7) 0.057(3) -0.024(4) 0.011(3) 0.085(5)
C31 0.045(2) 0.052(2) 0.037(2) -0.0082(18) 0.0206(18) 0.0048(19)
C32 0.042(2) 0.055(2) 0.0306(19) -0.0102(17) 0.0179(17) -0.0030(19)
C33 0.058(3) 0.060(3) 0.041(2) -0.021(2) 0.026(2) -0.010(2)
C34 0.100(4) 0.040(2) 0.050(2) -0.013(2) 0.047(3) 0.005(2)
C35 0.060(3) 0.053(3) 0.036(2) -0.0115(19) 0.020(2) 0.017(2)
C36 0.057(3) 0.076(4) 0.080(3) -0.022(3) 0.040(3) -0.011(3)
C37 0.070(3) 0.069(3) 0.037(2) -0.004(2) 0.023(2) 0.011(3)
C38 0.070(3) 0.088(4) 0.091(4) -0.051(3) 0.047(3) -0.041(3)
C39 0.233(9) 0.039(3) 0.100(4) -0.004(3) 0.118(5) 0.002(4)
C40 0.083(4) 0.100(4) 0.052(3) -0.009(3) 0.016(3) 0.048(3)
N1 0.0314(15) 0.0295(16) 0.0338(15) -0.0007(12) 0.0120(13) -0.0023(12)
N12 0.0423(17) 0.0340(16) 0.0335(15) -0.0002(13) 0.0205(14) 0.0016(14)
N13 0.0348(16) 0.0389(19) 0.0294(15) -0.0015(14) 0.0130(13) -0.0022(15)
N23 0.0439(18) 0.0404(18) 0.0297(15) 0.0037(13) 0.0182(14) 0.0007(14)
Ti1 0.0335(3) 0.0318(4) 0.0327(3) 0.0036(3) 0.0161(3) 0.0019(3)
Ti2 0.0332(3) 0.0305(4) 0.0290(3) 0.0012(3) 0.0127(3) 0.0006(3)
Ti3 0.0385(4) 0.0360(4) 0.0285(3) -0.0040(3) 0.0151(3) 0.0010(3)
C2 0.046(4) 0.048(4) 0.071(5) -0.014(3) 0.030(4) -0.009(2)
F1 0.104(3) 0.076(2) 0.087(2) -0.0155(18) 0.068(2) -0.0366(19)
F2 0.067(2) 0.0404(19) 0.092(3) -0.0017(18) 0.031(2) -0.0047(14)
F3 0.0516(19) 0.061(2) 0.086(3) -0.028(2) 0.024(2) -0.0192(15)
S1 0.0352(6) 0.0359(6) 0.0387(6) -0.0054(4) 0.0153(5) -0.0029(4)
O2 0.0493(17) 0.058(2) 0.0361(16) -0.0068(14) 0.0178(14) -0.0023(15)
O3 0.044(2) 0.049(3) 0.057(3) -0.0051(19) 0.020(2) 0.0084(15)
O1 0.041(2) 0.031(2) 0.033(2) -0.0061(17) 0.0169(16) -0.0057(13)
S1' 0.047(7) 0.044(7) 0.078(9) -0.012(6) 0.037(6) -0.011(5)

loop_
_atom_type_symbol
_atom_type_description
_atom_type_scat_dispersion_real
_atom_type_scat_dispersion_imag
_atom_type_scat_source
C C 0.0033 0.0016 'International Tables Vol C Tables 4.2.6.8 and 6.1.1.4'
H H 0 0 'International Tables Vol C Tables 4.2.6.8 and 6.1.1.4'
F F 0.0171 0.0103 'International Tables Vol C Tables 4.2.6.8 and 6.1.1.4'
N N 0.0061 0.0033 'International Tables Vol C Tables 4.2.6.8 and 6.1.1.4'
O O 0.0106 0.006 'International Tables Vol C Tables 4.2.6.8 and 6.1.1.4'
S S 0.1246 0.1234 'International Tables Vol C Tables 4.2.6.8 and 6.1.1.4'
Ti Ti 0.2776 0.4457 'International Tables Vol C Tables 4.2.6.8 and 6.1.1.4'

loop_
_exptl_crystal_face_index_h
_exptl_crystal_face_index_k
_exptl_crystal_face_index_l
_exptl_crystal_face_perp_dist
0 1 0 0.119
0 -1 0 0.086
-3 0 1 0.114
2 2 -1 0.149
8 -4 -3 0.164
-4 -3 -2 0.148
3 2 -5 0.1
6 4 1 0.148
-1 0 12 0.221
-6 -4 5 0.128

loop_
_geom_angle_atom_site_label_1
_geom_angle_atom_site_label_2
_geom_angle_atom_site_label_3
_geom_angle
C15 C11 C12 108.4(4)
C15 C11 C16 124.4(9)
C12 C11 C16 126.6(9)
C15 C11 Ti1 73.9(3)
C12 C11 Ti1 74.3(3)
C16 C11 Ti1 125.2(3)
C13 C12 C11 108.3(5)
C13 C12 C17 124.1(9)
C11 C12 C17 127.6(8)
C13 C12 Ti1 73.7(3)
C11 C12 Ti1 71.4(3)
C17 C12 Ti1 121.0(4)
C12 C13 C14 107.6(5)
C12 C13 C18 128.9(6)
C14 C13 C18 123.5(5)
C12 C13 Ti1 72.6(3)
C14 C13 Ti1 73.3(2)
C18 C13 Ti1 121.9(3)
C13 C14 C15 107.8(4)
C13 C14 C19 124.4(4)
C15 C14 C19 127.4(4)
C13 C14 Ti1 73.0(2)
C15 C14 Ti1 71.5(2)
C19 C14 Ti1 126.7(3)
C11 C15 C14 107.9(5)
C11 C15 C20 126.5(6)
C14 C15 C20 125.5(6)
C11 C15 Ti1 72.3(3)
C14 C15 Ti1 74.2(2)
C20 C15 Ti1 122.7(3)
C22 C21 C25 109.4(4)
C22 C21 C26 125.1(6)
C25 C21 C26 125.4(6)
C22 C21 Ti2 73.1(3)
C25 C21 Ti2 72.4(2)
C26 C21 Ti2 124.3(3)
C21 C22 C23 109.5(5)
C21 C22 C27 125.7(7)
C23 C22 C27 124.6(7)
C21 C22 Ti2 74.4(2)
C23 C22 Ti2 72.0(3)
C27 C22 Ti2 124.8(4)
C22 C23 C24 107.6(4)
C22 C23 C28 128.1(8)
C24 C23 C28 124.1(8)
C22 C23 Ti2 74.8(3)
C24 C23 Ti2 73.2(3)
C28 C23 Ti2 122.1(3)
C25 C24 C23 107.2(4)
C25 C24 C29 125.3(7)
C23 C24 C29 127.4(7)
C25 C24 Ti2 73.7(2)
C23 C24 Ti2 72.2(3)
C29 C24 Ti2 121.9(3)
C21 C25 C24 106.3(4)
C21 C25 C30 127.5(6)
C24 C25 C30 126.1(6)
C21 C25 Ti2 74.0(2)
C24 C25 Ti2 72.2(2)
C30 C25 Ti2 120.7(3)
C35 C31 C32 108.6(4)
C35 C31 C36 125.6(4)
C32 C31 C36 125.5(4)
C35 C31 Ti3 73.1(2)
C32 C31 Ti3 71.8(2)
C36 C31 Ti3 125.4(3)
C33 C32 C31 108.9(4)
C33 C32 C37 126.3(4)
C31 C32 C37 124.5(4)
C33 C32 Ti3 72.0(2)
C31 C32 Ti3 74.3(2)
C37 C32 Ti3 124.9(3)
C32 C33 C34 107.7(4)
C32 C33 C38 127.7(5)
C34 C33 C38 124.4(5)
C32 C33 Ti3 73.9(2)
C34 C33 Ti3 73.8(2)
C38 C33 Ti3 121.9(3)
C33 C34 C35 106.9(4)
C33 C34 C39 124.8(5)
C35 C34 C39 128.2(5)
C33 C34 Ti3 71.4(2)
C35 C34 Ti3 73.5(2)
C39 C34 Ti3 123.1(3)
C31 C35 C34 107.9(4)
C31 C35 C40 126.4(5)
C34 C35 C40 125.5(5)
C31 C35 Ti3 73.5(2)
C34 C35 Ti3 71.8(2)
C40 C35 Ti3 124.6(3)
Ti3 N1 Ti1 102.05(14)
Ti3 N1 Ti2 92.25(12)
Ti1 N1 Ti2 92.79(12)
Ti1 N12 Ti2 97.34(14)
Ti3 N13 Ti1 87.51(12)
C1 N23 Ti3 140.2(3)
C1 N23 Ti2 124.4(3)
Ti3 N23 Ti2 95.37(14)
N12 Ti1 N1 88.73(13)
N12 Ti1 N13 102.17(14)
N1 Ti1 N13 85.14(12)
N12 Ti1 C11 102.1(2)
N1 Ti1 C11 118.1(2)
N13 Ti1 C11 146.52(15)
N12 Ti1 C15 135.89(18)
N1 Ti1 C15 109.32(14)
N13 Ti1 C15 118.75(18)
C11 Ti1 C15 33.8(2)
N12 Ti1 C12 87.63(16)
N1 Ti1 C12 149.5(2)
N13 Ti1 C12 125.2(2)
C11 Ti1 C12 34.2(2)
C15 Ti1 C12 56.3(2)
N12 Ti1 C13 107.88(14)
N1 Ti1 C13 163.15(14)
N13 Ti1 C13 93.87(15)
C11 Ti1 C13 56.69(19)
C15 Ti1 C13 56.64(15)
C12 Ti1 C13 33.72(19)
N12 Ti1 C14 141.01(13)
N1 Ti1 C14 129.43(13)
N13 Ti1 C14 90.38(13)
C11 Ti1 C14 56.44(15)
C15 Ti1 C14 34.29(14)
C12 Ti1 C14 55.89(15)
C13 Ti1 C14 33.72(13)
N12 Ti1 Ti2 43.34(9)
N1 Ti1 Ti2 46.58(9)
N13 Ti1 Ti2 87.39(10)
C11 Ti1 Ti2 126.02(12)
C15 Ti1 Ti2 145.30(11)
C12 Ti1 Ti2 128.39(12)
C13 Ti1 Ti2 150.26(11)
C14 Ti1 Ti2 175.59(10)
N12 Ti1 Ti3 97.89(9)
N1 Ti1 Ti3 38.97(9)
N13 Ti1 Ti3 46.19(8)
C11 Ti1 Ti3 149.2(2)
C15 Ti1 Ti3 121.71(14)
C12 Ti1 Ti3 170.56(17)
C13 Ti1 Ti3 136.84(12)
C14 Ti1 Ti3 116.61(9)
Ti2 Ti1 Ti3 59.26(2)
N12 Ti2 N23 118.79(12)
N12 Ti2 O1' 87.4(11)
N23 Ti2 O1' 75.0(11)
N12 Ti2 N1 78.94(12)
N23 Ti2 N1 80.48(12)
O1' Ti2 N1 141.6(12)
N12 Ti2 O1 81.73(15)
N23 Ti2 O1 83.88(16)
O1' Ti2 O1 9.0(11)
N1 Ti2 O1 145.15(14)
N12 Ti2 C23 124.6(2)
N23 Ti2 C23 109.8(2)
O1' Ti2 C23 131.3(12)
N1 Ti2 C23 84.69(15)
O1 Ti2 C23 130.03(17)
N12 Ti2 C24 94.81(16)
N23 Ti2 C24 144.13(18)
O1' Ti2 C24 121.8(12)
N1 Ti2 C24 95.24(16)
O1 Ti2 C24 115.1(2)
C23 Ti2 C24 34.6(2)
N12 Ti2 C25 95.82(13)
N23 Ti2 C25 139.80(14)
O1' Ti2 C25 87.7(12)
N1 Ti2 C25 129.02(14)
O1 Ti2 C25 81.46(16)
C23 Ti2 C25 56.72(16)
C24 Ti2 C25 34.13(17)
N12 Ti2 C22 149.37(16)
N23 Ti2 C22 91.82(15)
O1' Ti2 C22 100.6(12)
N1 Ti2 C22 109.35(18)
O1 Ti2 C22 102.1(2)
C23 Ti2 C22 33.2(2)
C24 Ti2 C22 55.77(18)
C25 Ti2 C22 55.54(15)
N12 Ti2 C21 126.12(15)
N23 Ti2 C21 106.29(14)
O1' Ti2 C21 76.7(12)
N1 Ti2 C21 139.38(14)
O1 Ti2 C21 75.03(15)
C23 Ti2 C21 55.04(17)
C24 Ti2 C21 55.59(14)
C25 Ti2 C21 33.63(14)
C22 Ti2 C21 32.46(17)
N12 Ti2 Ti3 95.97(9)
N23 Ti2 Ti3 40.36(9)
O1' Ti2 Ti3 106.7(12)
N1 Ti2 Ti3 40.86(8)
O1 Ti2 Ti3 114.08(13)
C23 Ti2 Ti3 105.00(13)
C24 Ti2 Ti3 130.61(16)
C25 Ti2 Ti3 161.71(10)
C22 Ti2 Ti3 109.53(12)
C21 Ti2 Ti3 137.87(11)
N12 Ti2 Ti1 39.32(9)
N23 Ti2 Ti1 96.24(9)
O1' Ti2 Ti1 113.4(12)
N1 Ti2 Ti1 40.62(8)
O1 Ti2 Ti1 111.62(11)
C23 Ti2 Ti1 114.06(17)
C24 Ti2 Ti1 103.41(11)
C25 Ti2 Ti1 123.96(11)
C22 Ti2 Ti1 145.98(18)
C21 Ti2 Ti1 157.19(10)
Ti3 Ti2 Ti1 61.05(2)
N23 Ti3 N1 90.28(13)
N23 Ti3 N13 101.21(14)
N1 Ti3 N13 85.24(12)
N23 Ti3 C33 125.98(15)
N1 Ti3 C33 100.95(14)
N13 Ti3 C33 132.05(16)
N23 Ti3 C32 96.67(14)
N1 Ti3 C32 122.50(13)
N13 Ti3 C32 146.90(14)
C33 Ti3 C32 34.10(15)
N23 Ti3 C34 151.79(15)
N1 Ti3 C34 111.41(16)
N13 Ti3 C34 98.47(15)
C33 Ti3 C34 34.84(16)
C32 Ti3 C34 56.82(15)
N23 Ti3 C35 124.78(16)
N1 Ti3 C35 144.74(15)
N13 Ti3 C35 90.73(13)
C33 Ti3 C35 57.42(15)
C32 Ti3 C35 56.28(14)
C34 Ti3 C35 34.68(16)
N23 Ti3 C31 96.44(14)
N1 Ti3 C31 156.02(13)
N13 Ti3 C31 115.70(13)
C33 Ti3 C31 56.77(15)
C32 Ti3 C31 33.91(13)
C34 Ti3 C31 56.54(16)
C35 Ti3 C31 33.33(14)
N23 Ti3 Ti2 44.27(10)
N1 Ti3 Ti2 46.89(9)
N13 Ti3 Ti2 87.80(10)
C33 Ti3 Ti2 130.59(12)
C32 Ti3 Ti2 123.80(10)
C34 Ti3 Ti2 157.12(14)
C35 Ti3 Ti2 168.08(12)
C31 Ti3 Ti2 139.17(11)
N23 Ti3 Ti1 98.43(9)
N1 Ti3 Ti1 38.98(9)
N13 Ti3 Ti1 46.30(9)
C33 Ti3 Ti1 123.02(12)
C32 Ti3 Ti1 155.82(10)
C34 Ti3 Ti1 109.78(11)
C35 Ti3 Ti1 126.02(11)
C31 Ti3 Ti1 158.77(10)
Ti2 Ti3 Ti1 59.70(2)
F1 C2 F2 108.3(7)
F1 C2 F3 109.4(6)
F2 C2 F3 108.1(5)
F1 C2 S1 110.6(4)
F2 C2 S1 110.5(5)
F3 C2 S1 109.9(5)
O2 S1 O3 116.5(3)
O2 S1 O1 113.9(2)
O3 S1 O1 115.1(3)
O2 S1 C2 104.1(3)
O3 S1 C2 104.5(3)
O1 S1 C2 100.0(3)
S1 O1 Ti2 130.9(3)
F1' C2' F3' 109(3)
F1' C2' F2' 109(3)
F3' C2' F2' 105(3)
F1' C2' S1' 114(2)
F3' C2' S1' 109(2)
F2' C2' S1' 110(2)
O3' S1' O2' 119(3)
O3' S1' O1' 110.8(19)
O2' S1' O1' 110.3(17)
O3' S1' C2' 107.3(16)
O2' S1' C2' 106.4(15)
O1' S1' C2' 101(2)
S1' O1' Ti2 140(3)

loop_
_geom_bond_atom_site_label_1
_geom_bond_atom_site_label_2
_geom_bond_distance
C1 N23 1.468(5)
C11 C15 1.375(9)
C11 C12 1.397(9)
C11 C16 1.516(7)
C11 Ti1 2.354(5)
C12 C13 1.391(8)
C12 C17 1.522(8)
C12 Ti1 2.392(4)
C13 C14 1.396(6)
C13 C18 1.491(7)
C13 Ti1 2.406(4)
C14 C15 1.410(6)
C14 C19 1.496(6)
C14 Ti1 2.408(4)
C15 C20 1.514(7)
C15 Ti1 2.374(4)
C21 C22 1.347(7)
C21 C25 1.394(6)
C21 C26 1.495(7)
C21 Ti2 2.419(4)
C22 C23 1.362(8)
C22 C27 1.506(8)
C22 Ti2 2.402(4)
C23 C24 1.410(8)
C23 C28 1.506(7)
C23 Ti2 2.367(4)
C24 C25 1.403(7)
C24 C29 1.480(7)
C24 Ti2 2.380(4)
C25 C30 1.500(7)
C25 Ti2 2.399(4)
C31 C35 1.381(6)
C31 C32 1.396(5)
C31 C36 1.529(6)
C31 Ti3 2.409(4)
C32 C33 1.387(6)
C32 C37 1.514(6)
C32 Ti3 2.377(4)
C33 C34 1.418(7)
C33 C38 1.503(6)
C33 Ti3 2.352(4)
C34 C35 1.427(7)
C34 C39 1.500(7)
C34 Ti3 2.383(4)
C35 C40 1.520(6)
C35 Ti3 2.405(4)
N1 Ti3 1.868(3)
N1 Ti1 1.868(3)
N1 Ti2 2.084(3)
N12 Ti1 1.831(3)
N12 Ti2 1.983(3)
N13 Ti3 2.098(3)
N13 Ti1 2.102(3)
N23 Ti3 1.856(3)
N23 Ti2 2.000(3)
Ti1 Ti2 2.8662(9)
Ti1 Ti3 2.9048(10)
Ti2 O1' 2.03(5)
Ti2 O1 2.167(4)
Ti2 Ti3 2.8532(9)
C2 F1 1.321(9)
C2 F2 1.323(6)
C2 F3 1.329(6)
C2 S1 1.837(7)
S1 O2 1.427(3)
S1 O3 1.438(5)
S1 O1 1.455(4)
C2' F1' 1.33(2)
C2' F3' 1.34(2)
C2' F2' 1.34(2)
C2' S1' 1.80(3)
S1' O3' 1.411(16)
S1' O2' 1.415(16)
S1' O1' 1.54(3)
